data_7219467
loop_
_publ_author_name
'Wang, Kangcai'
'Li, Jing'
'Xu, Dingguo'
'Luo, Daibing'
'Lin, Zhien'

_publ_section_title
;
 Open-framework beryllium phosphates with a zeolitic CrB4topology and
 their structural analogues containing 12-ring channels
;
_journal_issue 10
_journal_name_full CrystEngComm
_journal_page_first 2162
_journal_paper_doi 10.1039/C4CE02226B
_journal_volume 17
_journal_year 2015
_chemical_formula_sum 'C14 H24 Be2 N2 O16 P4'
_chemical_formula_weight 618.25
_chemical_name_systematic
; 
 ? 
;
_space_group_IT_number 15
_symmetry_cell_setting monoclinic
_symmetry_space_group_name_Hall '-C 2yc'
_symmetry_space_group_name_H-M 'C 1 2/c 1'
_atom_sites_solution_hydrogens geom
_atom_sites_solution_primary direct
_atom_sites_solution_secondary difmap
_audit_creation_method SHELXL-97
_audit_update_record
;
2014-11-08 deposited with the CCDC.
2015-01-29 downloaded from the CCDC.
;
_cell_angle_alpha 90.00
_cell_angle_beta 91.3000(10)
_cell_angle_gamma 90.00
_cell_formula_units_Z 8
_cell_length_a 22.8218(3)
_cell_length_b 21.5546(3)
_cell_length_c 9.49200(10)
_cell_measurement_reflns_used 6101
_cell_measurement_temperature 293(2)
_cell_measurement_theta_max 72.4690
_cell_measurement_theta_min 3.8750
_cell_volume 4668.05(10)
_computing_structure_refinement 'SHELXL-97 (Sheldrick, 1997)'
_computing_structure_solution 'SHELXS-97 (Sheldrick, 1990)'
_diffrn_ambient_temperature 293(2)
_diffrn_measured_fraction_theta_full 0.999
_diffrn_measured_fraction_theta_max 0.999
_diffrn_measurement_device_type 'New Gemini, Dual, Cu at zero, EosS2'
_diffrn_measurement_method '\w scans'
_diffrn_radiation_monochromator graphite
_diffrn_radiation_source 'fine-focus sealed tube'
_diffrn_radiation_type CuK\a
_diffrn_radiation_wavelength 1.54184
_diffrn_reflns_av_R_equivalents 0.0375
_diffrn_reflns_av_sigmaI/netI 0.0316
_diffrn_reflns_limit_h_max 27
_diffrn_reflns_limit_h_min -23
_diffrn_reflns_limit_k_max 25
_diffrn_reflns_limit_k_min -16
_diffrn_reflns_limit_l_max 10
_diffrn_reflns_limit_l_min -11
_diffrn_reflns_number 12573
_diffrn_reflns_theta_full 67.08
_diffrn_reflns_theta_max 67.08
_diffrn_reflns_theta_min 5.41
_exptl_absorpt_coefficient_mu 3.777
_exptl_absorpt_correction_T_max 1.00000
_exptl_absorpt_correction_T_min 0.55235
_exptl_absorpt_correction_type multi-scan
_exptl_absorpt_process_details
;
CrysAlisPro, Agilent Technologies,
Version 1.171.37.33 (release 27-03-2014 CrysAlis171 .NET)
(compiled Mar 27 2014,17:12:48)
Empirical absorption correction using spherical harmonics,
 implemented in SCALE3 ABSPACK scaling algorithm.
;
_exptl_crystal_colour colorless
_exptl_crystal_density_diffrn 1.759
_exptl_crystal_density_method 'not measured'
_exptl_crystal_description prism
_exptl_crystal_F_000 2544
_exptl_crystal_size_max 0.18
_exptl_crystal_size_mid 0.14
_exptl_crystal_size_min 0.10
_refine_diff_density_max 0.609
_refine_diff_density_min -0.507
_refine_diff_density_rms 0.091
_refine_ls_extinction_method none
_refine_ls_goodness_of_fit_ref 1.043
_refine_ls_hydrogen_treatment mixed
_refine_ls_matrix_type full
_refine_ls_number_parameters 377
_refine_ls_number_reflns 4172
_refine_ls_number_restraints 0
_refine_ls_restrained_S_all 1.043
_refine_ls_R_factor_all 0.0680
_refine_ls_R_factor_gt 0.0631
_refine_ls_shift/su_max 0.001
_refine_ls_shift/su_mean 0.000
_refine_ls_structure_factor_coef Fsqd
_refine_ls_weighting_details 'calc w=1/[\s^2^(Fo^2^)+(0.1161P)^2^+11.4551P] where P=(Fo^2^+2Fc^2^)/3'
_refine_ls_weighting_scheme calc
_refine_ls_wR_factor_gt 0.1747
_refine_ls_wR_factor_ref 0.1812
_reflns_number_gt 3716
_reflns_number_total 4172
_reflns_threshold_expression >2sigma(I)
_cod_data_source_file c4ce02226b2.cif
_cod_data_source_block 2
_cod_depositor_comments 'Adding full bibliography for 7219466--7219469.cif.'
_cod_original_sg_symbol_H-M C2/c
_cod_database_code 7219467

loop_
_symmetry_equiv_pos_as_xyz
'x, y, z'
'-x, y, -z+1/2'
'x+1/2, y+1/2, z'
'-x+1/2, y+1/2, -z+1/2'
'-x, -y, -z'
'x, -y, z-1/2'
'-x+1/2, -y+1/2, -z'
'x+1/2, -y+1/2, z-1/2'

loop_
_atom_site_label
_atom_site_type_symbol
_atom_site_fract_x
_atom_site_fract_y
_atom_site_fract_z
_atom_site_U_iso_or_equiv
_atom_site_adp_type
_atom_site_occupancy
_atom_site_symmetry_multiplicity
_atom_site_calc_flag
_atom_site_refinement_flags
_atom_site_disorder_assembly
_atom_site_disorder_group
P1 P 0.35330(3) 0.33300(4) 0.40633(8) 0.0282(2) Uani 1 1 d . . .
P2 P 0.5000 0.25913(6) 0.2500 0.0328(3) Uani 1 2 d S . .
P3 P 0.16381(4) 0.34755(4) 0.40845(9) 0.0319(3) Uani 1 1 d . . .
P4 P 0.26659(5) 0.47257(4) 0.19748(9) 0.0430(3) Uani 1 1 d . . .
P5 P 0.50849(17) 0.19590(8) 0.7326(5) 0.0325(8) Uani 0.50 1 d P . .
Be1 Be 0.26657(16) 0.42646(16) 0.4914(4) 0.0222(7) Uani 1 1 d . . .
Be2 Be 0.43119(16) 0.2307(2) 0.4954(4) 0.0271(8) Uani 1 1 d . . .
O1 O 0.32195(11) 0.37897(12) 0.4954(3) 0.0409(6) Uani 1 1 d . A .
O2 O 0.39882(11) 0.29827(12) 0.4914(3) 0.0396(6) Uani 1 1 d . . .
O3 O 0.30961(14) 0.28528(17) 0.3468(6) 0.0937(16) Uani 1 1 d . . .
H3 H 0.3269 0.2602 0.2980 0.141 Uiso 1 1 calc R . .
O4 O 0.38152(18) 0.36490(17) 0.2849(4) 0.0762(12) Uani 1 1 d . . .
O5 O 0.46827(10) 0.22001(12) 0.3535(3) 0.0400(6) Uani 1 1 d . . .
O6 O 0.45716(18) 0.2995(2) 0.1640(4) 0.0937(16) Uani 1 1 d . . .
H6 H 0.4754 0.3206 0.1080 0.141 Uiso 1 1 calc R . .
O7 O 0.20431(11) 0.38973(12) 0.4880(3) 0.0419(6) Uani 1 1 d . A .
O8 O 0.14226(18) 0.37765(19) 0.2739(3) 0.0792(12) Uani 1 1 d . . .
O9 O 0.19751(15) 0.28779(15) 0.3700(5) 0.0829(14) Uani 1 1 d . . .
H9 H 0.1795 0.2574 0.3980 0.124 Uiso 1 1 calc R . .
O10 O 0.11376(10) 0.32789(12) 0.4973(3) 0.0372(6) Uani 1 1 d . . .
O11 O 0.26936(10) 0.47333(10) 0.3551(2) 0.0319(5) Uani 1 1 d . A .
O12 O 0.27075(13) 0.53363(11) 0.1347(3) 0.0431(6) Uani 1 1 d . . .
O13 O 0.1937(3) 0.4630(3) 0.1572(6) 0.055(2) Uani 0.527(9) 1 d P A 1
O14 O 0.2915(4) 0.4182(3) 0.1341(6) 0.062(3) Uani 0.527(9) 1 d P A 1
O13' O 0.2345(4) 0.4216(3) 0.1320(6) 0.060(3) Uani 0.473(9) 1 d P A 2
O14' O 0.3380(3) 0.4530(3) 0.1534(7) 0.053(2) Uani 0.473(9) 1 d P A 2
O15 O 0.47362(11) 0.23205(14) 0.6354(3) 0.0446(7) Uani 1 1 d . . .
O16 O 0.5644(3) 0.1800(4) 0.6526(6) 0.071(2) Uani 0.50 1 d P . .
O17 O 0.4779(3) 0.1337(3) 0.7587(10) 0.086(3) Uani 0.50 1 d P . .
N1 N 0.1187(3) 0.4155(3) -0.1250(5) 0.104(2) Uani 1 1 d . . .
N2 N 0.4092(2) 0.3814(3) -0.1335(5) 0.0851(17) Uani 1 1 d . . .
C1 C 0.1786(6) 0.3256(6) -0.1028(16) 0.194(6) Uani 1 1 d . . .
H1A H 0.2116 0.3040 -0.1401 0.290 Uiso 1 1 calc R . .
H1B H 0.1444 0.2998 -0.1110 0.290 Uiso 1 1 calc R . .
H1C H 0.1862 0.3352 -0.0054 0.290 Uiso 1 1 calc R . .
C2 C 0.1693(5) 0.3794(6) -0.1770(8) 0.143(5) Uani 1 1 d . . .
H2A H 0.1625 0.3694 -0.2756 0.171 Uiso 1 1 calc R . .
H2B H 0.2044 0.4049 -0.1700 0.171 Uiso 1 1 calc R . .
C3 C 0.1241(5) 0.4753(5) -0.0812(11) 0.138(4) Uani 1 1 d . . .
H3A H 0.1606 0.4944 -0.0860 0.165 Uiso 1 1 calc R . .
C4 C 0.0792(4) 0.5078(5) -0.0317(15) 0.149(5) Uani 1 1 d . . .
H4 H 0.0851 0.5483 -0.0006 0.179 Uiso 1 1 calc R . .
C5 C 0.0248(3) 0.4822(3) -0.0264(7) 0.101(3) Uani 1 1 d . . .
C6 C 0.0210(4) 0.4198(4) -0.0690(9) 0.119(3) Uani 1 1 d . . .
H6A H -0.0147 0.3992 -0.0629 0.142 Uiso 1 1 calc R . .
C7 C 0.0662(5) 0.3902(5) -0.1169(9) 0.132(4) Uani 1 1 d . . .
H7 H 0.0613 0.3494 -0.1467 0.159 Uiso 1 1 calc R . .
C8 C 0.3336(6) 0.3086(7) -0.0772(13) 0.203(7) Uani 1 1 d . . .
H8A H 0.3089 0.2761 -0.1143 0.304 Uiso 1 1 calc R . .
H8B H 0.3098 0.3417 -0.0429 0.304 Uiso 1 1 calc R . .
H8C H 0.3576 0.2925 -0.0013 0.304 Uiso 1 1 calc R . .
C9 C 0.3688(4) 0.3305(4) -0.1818(7) 0.106(3) Uani 1 1 d . . .
H9A H 0.3442 0.3458 -0.2589 0.127 Uiso 1 1 calc R . .
H9B H 0.3920 0.2965 -0.2175 0.127 Uiso 1 1 calc R . .
C10 C 0.3896(3) 0.4389(4) -0.1198(13) 0.144(4) Uani 1 1 d . . .
H10 H 0.3503 0.4470 -0.1413 0.173 Uiso 1 1 calc R . .
C11 C 0.4233(3) 0.4853(4) -0.0771(14) 0.154(5) Uani 1 1 d . . .
H11 H 0.4084 0.5255 -0.0787 0.185 Uiso 1 1 calc R . .
C12 C 0.4814(3) 0.4752(3) -0.0291(8) 0.097(3) Uani 1 1 d . . .
C13 C 0.5002(3) 0.4147(3) -0.0418(7) 0.087(2) Uani 1 1 d . . .
H13 H 0.5383 0.4046 -0.0137 0.105 Uiso 1 1 calc R . .
C14 C 0.4645(4) 0.3697(4) -0.0942(6) 0.093(2) Uani 1 1 d . . .
H14 H 0.4790 0.3295 -0.1029 0.111 Uiso 1 1 calc R . .

loop_
_atom_site_aniso_label
_atom_site_aniso_U_11
_atom_site_aniso_U_22
_atom_site_aniso_U_33
_atom_site_aniso_U_23
_atom_site_aniso_U_13
_atom_site_aniso_U_12
P1 0.0304(4) 0.0256(4) 0.0287(4) 0.0001(3) 0.0003(3) 0.0045(3)
P2 0.0273(6) 0.0444(7) 0.0272(6) 0.000 0.0112(4) 0.000
P3 0.0344(5) 0.0311(5) 0.0306(5) 0.0007(3) 0.0072(3) -0.0080(3)
P4 0.0836(8) 0.0226(5) 0.0228(5) 0.0052(3) 0.0007(4) -0.0070(4)
P5 0.027(2) 0.0410(8) 0.029(2) 0.0004(8) -0.0091(13) -0.0010(8)
Be1 0.0297(18) 0.0185(17) 0.0185(17) 0.0001(13) 0.0020(14) -0.0011(14)
Be2 0.0208(17) 0.037(2) 0.0238(19) 0.0046(15) 0.0017(14) 0.0009(15)
O1 0.0497(14) 0.0394(14) 0.0336(13) 0.0010(10) 0.0003(11) 0.0159(11)
O2 0.0416(13) 0.0431(14) 0.0341(13) 0.0010(10) 0.0008(10) 0.0122(11)
O3 0.0500(18) 0.059(2) 0.170(4) -0.057(3) -0.043(2) 0.0155(16)
O4 0.100(3) 0.067(2) 0.063(2) 0.0319(17) 0.042(2) 0.043(2)
O5 0.0362(12) 0.0483(15) 0.0361(13) 0.0032(11) 0.0155(10) 0.0047(11)
O6 0.099(3) 0.128(3) 0.056(2) 0.047(2) 0.045(2) 0.070(3)
O7 0.0436(14) 0.0434(14) 0.0388(13) 0.0005(11) 0.0057(11) -0.0166(11)
O8 0.105(3) 0.089(3) 0.0427(17) 0.0254(17) -0.0185(18) -0.047(2)
O9 0.060(2) 0.0435(18) 0.148(4) -0.032(2) 0.056(2) -0.0175(15)
O10 0.0324(12) 0.0453(14) 0.0340(12) 0.0007(10) 0.0018(10) -0.0070(10)
O11 0.0398(12) 0.0289(12) 0.0271(12) 0.0068(9) 0.0018(9) -0.0029(9)
O12 0.0746(18) 0.0298(13) 0.0250(12) 0.0059(9) 0.0015(11) 0.0005(12)
O13 0.052(3) 0.070(4) 0.043(3) 0.030(3) -0.017(3) -0.029(3)
O14 0.109(7) 0.042(3) 0.034(3) -0.002(2) -0.006(3) 0.024(4)
O13' 0.088(7) 0.058(4) 0.033(3) -0.007(3) 0.013(3) -0.031(4)
O14' 0.059(4) 0.053(4) 0.048(3) 0.022(3) 0.025(3) 0.026(3)
O15 0.0362(12) 0.0609(17) 0.0361(14) 0.0105(12) -0.0124(11) -0.0112(12)
O16 0.052(4) 0.131(7) 0.030(3) -0.003(3) -0.005(3) 0.038(4)
O17 0.091(6) 0.049(4) 0.114(6) 0.041(4) -0.076(6) -0.025(3)
N1 0.118(5) 0.142(5) 0.050(3) 0.037(3) -0.023(3) -0.077(4)
N2 0.099(4) 0.095(4) 0.063(3) 0.034(3) 0.034(3) 0.048(3)
C1 0.218(14) 0.141(10) 0.225(16) -0.063(11) 0.084(13) -0.033(10)
C2 0.172(10) 0.194(11) 0.062(4) -0.007(5) 0.029(5) -0.096(9)
C3 0.125(7) 0.124(8) 0.163(9) 0.042(6) -0.024(7) -0.092(7)
C4 0.094(6) 0.097(6) 0.255(13) 0.054(7) -0.034(7) -0.062(5)
C5 0.107(5) 0.110(6) 0.085(4) 0.065(4) -0.053(4) -0.079(5)
C6 0.122(6) 0.135(7) 0.098(5) 0.016(5) -0.027(5) -0.095(6)
C7 0.146(8) 0.158(9) 0.093(6) -0.011(5) -0.002(6) -0.102(8)
C8 0.238(15) 0.240(15) 0.131(9) -0.085(10) 0.020(10) -0.098(13)
C9 0.139(7) 0.126(6) 0.052(3) 0.001(4) 0.011(4) 0.060(6)
C10 0.074(4) 0.098(6) 0.263(13) 0.080(7) 0.032(6) 0.047(4)
C11 0.076(4) 0.066(4) 0.321(15) 0.076(7) 0.027(7) 0.040(4)
C12 0.079(4) 0.081(4) 0.133(6) 0.070(4) 0.051(4) 0.053(3)
C13 0.096(4) 0.100(5) 0.066(4) 0.027(3) 0.019(3) 0.069(4)
C14 0.123(6) 0.109(5) 0.046(3) 0.024(3) 0.022(3) 0.080(5)

loop_
_atom_type_symbol
_atom_type_description
_atom_type_scat_dispersion_real
_atom_type_scat_dispersion_imag
_atom_type_scat_source
C C 0.0181 0.0091 'International Tables Vol C Tables 4.2.6.8 and 6.1.1.4'
H H 0.0000 0.0000 'International Tables Vol C Tables 4.2.6.8 and 6.1.1.4'
Be Be 0.0038 0.0014 'International Tables Vol C Tables 4.2.6.8 and 6.1.1.4'
N N 0.0311 0.0180 'International Tables Vol C Tables 4.2.6.8 and 6.1.1.4'
O O 0.0492 0.0322 'International Tables Vol C Tables 4.2.6.8 and 6.1.1.4'
P P 0.2955 0.4335 'International Tables Vol C Tables 4.2.6.8 and 6.1.1.4'

loop_
_geom_angle_atom_site_label_1
_geom_angle_atom_site_label_2
_geom_angle_atom_site_label_3
_geom_angle
_geom_angle_site_symmetry_1
_geom_angle_site_symmetry_3
O1 P1 O4 110.51(17) . .
O1 P1 O2 111.11(14) . .
O4 P1 O2 109.76(18) . .
O1 P1 O3 109.75(19) . .
O4 P1 O3 108.1(3) . .
O2 P1 O3 107.48(19) . .
O5 P2 O5 111.3(2) . 2_655
O5 P2 O6 106.49(17) . 2_655
O5 P2 O6 111.00(17) 2_655 2_655
O5 P2 O6 111.00(17) . .
O5 P2 O6 106.49(17) 2_655 .
O6 P2 O6 110.7(4) 2_655 .
O7 P3 O10 111.08(14) . .
O7 P3 O8 110.73(17) . .
O10 P3 O8 111.18(19) . .
O7 P3 O9 108.76(19) . .
O10 P3 O9 106.67(17) . .
O8 P3 O9 108.3(3) . .
O14 P4 O12 122.5(3) . .
O14 P4 O13' 53.6(4) . .
O12 P4 O13' 123.2(3) . .
O14 P4 O11 114.7(2) . .
O12 P4 O11 113.57(14) . .
O13' P4 O11 116.5(3) . .
O14 P4 O13 101.5(4) . .
O12 P4 O13 95.2(2) . .
O13' P4 O13 48.2(4) . .
O11 P4 O13 104.1(2) . .
O14 P4 O14' 47.4(4) . .
O12 P4 O14' 92.9(2) . .
O13' P4 O14' 100.4(4) . .
O11 P4 O14' 102.9(2) . .
O13 P4 O14' 145.7(4) . .
P5 P5 O17 97.7(5) 2_656 2_656
P5 P5 O15 89.8(10) 2_656 .
O17 P5 O15 133.5(4) 2_656 .
P5 P5 O15 70.4(10) 2_656 2_656
O17 P5 O15 113.1(5) 2_656 2_656
O15 P5 O15 112.7(2) . 2_656
P5 P5 O17 62.9(5) 2_656 .
O17 P5 O17 40.9(7) 2_656 .
O15 P5 O17 109.3(4) . .
O15 P5 O17 115.4(4) 2_656 .
P5 P5 O16 164.1(9) 2_656 .
O17 P5 O16 67.9(5) 2_656 .
O15 P5 O16 104.9(3) . .
O15 P5 O16 108.1(4) 2_656 .
O17 P5 O16 105.7(6) . .
P5 P5 O16 11.9(7) 2_656 2_656
O17 P5 O16 89.5(5) 2_656 2_656
O15 P5 O16 89.3(3) . 2_656
O15 P5 O16 81.5(2) 2_656 2_656
O17 P5 O16 52.2(5) . 2_656
O16 P5 O16 157.3(6) . 2_656
O12 Be1 O1 106.6(3) 6_566 .
O12 Be1 O7 108.2(3) 6_566 .
O1 Be1 O7 111.9(3) . .
O12 Be1 O11 109.5(2) 6_566 .
O1 Be1 O11 111.2(2) . .
O7 Be1 O11 109.5(2) . .
O5 Be2 O15 111.6(3) . .
O5 Be2 O10 105.4(3) . 7_556
O15 Be2 O10 110.1(3) . 7_556
O5 Be2 O2 110.5(3) . .
O15 Be2 O2 105.3(3) . .
O10 Be2 O2 114.0(2) 7_556 .
P1 O1 Be1 141.7(2) . .
P1 O2 Be2 139.8(2) . .
P1 O3 H3 109.5 . .
P2 O5 Be2 137.3(2) . .
P2 O6 H6 109.5 . .
P3 O7 Be1 147.0(2) . .
P3 O9 H9 109.5 . .
P3 O10 Be2 137.1(2) . 7_556
P4 O11 Be1 141.1(2) . .
P4 O12 Be1 146.1(2) . 6_565
P5 O15 P5 19.75(17) . 2_656
P5 O15 Be2 145.8(3) . .
P5 O15 Be2 143.7(3) 2_656 .
P5 O16 O17 51.4(3) . 2_656
P5 O16 P5 4.0(2) . 2_656
O17 O16 P5 47.9(3) 2_656 2_656
O17 O17 P5 77.7(3) 2_656 2_656
O17 O17 P5 61.4(4) 2_656 .
P5 O17 P5 19.41(19) 2_656 .
O17 O17 O16 132.6(6) 2_656 2_656
P5 O17 O16 60.7(4) 2_656 2_656
P5 O17 O16 80.0(4) . 2_656
C7 N1 C3 116.7(10) . .
C7 N1 C2 121.1(8) . .
C3 N1 C2 122.2(8) . .
C10 N2 C14 118.0(8) . .
C10 N2 C9 120.5(7) . .
C14 N2 C9 121.3(6) . .
C2 C1 H1A 109.5 . .
C2 C1 H1B 109.5 . .
H1A C1 H1B 109.5 . .
C2 C1 H1C 109.5 . .
H1A C1 H1C 109.5 . .
H1B C1 H1C 109.5 . .
C1 C2 N1 112.6(8) . .
C1 C2 H2A 109.1 . .
N1 C2 H2A 109.1 . .
C1 C2 H2B 109.1 . .
N1 C2 H2B 109.1 . .
H2A C2 H2B 107.8 . .
C4 C3 N1 122.7(8) . .
C4 C3 H3A 118.7 . .
N1 C3 H3A 118.7 . .
C3 C4 C5 120.6(10) . .
C3 C4 H4 119.7 . .
C5 C4 H4 119.7 . .
C4 C5 C6 115.3(9) . .
C4 C5 C5 120.8(9) . 5_565
C6 C5 C5 123.8(7) . 5_565
C7 C6 C5 121.6(7) . .
C7 C6 H6A 119.2 . .
C5 C6 H6A 119.2 . .
C6 C7 N1 123.0(10) . .
C6 C7 H7 118.5 . .
N1 C7 H7 118.5 . .
C9 C8 H8A 109.5 . .
C9 C8 H8B 109.5 . .
H8A C8 H8B 109.5 . .
C9 C8 H8C 109.5 . .
H8A C8 H8C 109.5 . .
H8B C8 H8C 109.5 . .
C8 C9 N2 113.4(7) . .
C8 C9 H9A 108.9 . .
N2 C9 H9A 108.9 . .
C8 C9 H9B 108.9 . .
N2 C9 H9B 108.9 . .
H9A C9 H9B 107.7 . .
C11 C10 N2 122.9(7) . .
C11 C10 H10 118.6 . .
N2 C10 H10 118.6 . .
C10 C11 C12 121.4(6) . .
C10 C11 H11 119.3 . .
C12 C11 H11 119.3 . .
C13 C12 C11 114.2(8) . .
C13 C12 C12 122.8(7) . 5_665
C11 C12 C12 122.9(7) . 5_665
C14 C13 C12 121.6(6) . .
C14 C13 H13 119.2 . .
C12 C13 H13 119.2 . .
N2 C14 C13 121.7(6) . .
N2 C14 H14 119.2 . .
C13 C14 H14 119.2 . .

loop_
_geom_bond_atom_site_label_1
_geom_bond_atom_site_label_2
_geom_bond_distance
_geom_bond_site_symmetry_2
P1 O1 1.496(2) .
P1 O4 1.500(3) .
P1 O2 1.501(2) .
P1 O3 1.532(3) .
P2 O5 1.494(2) .
P2 O5 1.494(2) 2_655
P2 O6 1.531(3) 2_655
P2 O6 1.531(3) .
P3 O7 1.490(3) .
P3 O10 1.497(2) .
P3 O8 1.505(3) .
P3 O9 1.548(3) .
P4 O14 1.441(6) .
P4 O12 1.449(2) .
P4 O13' 1.452(6) .
P4 O11 1.496(2) .
P4 O13 1.711(5) .
P4 O14' 1.743(6) .
P5 P5 0.515(4) 2_656
P5 O17 1.378(6) 2_656
P5 O15 1.435(5) .
P5 O15 1.523(5) 2_656
P5 O17 1.534(6) .
P5 O16 1.538(6) .
P5 O16 2.038(7) 2_656
Be1 O12 1.610(4) 6_566
Be1 O1 1.626(4) .
Be1 O7 1.626(4) .
Be1 O11 1.644(4) .
Be2 O5 1.624(4) .
Be2 O15 1.626(4) .
Be2 O10 1.629(5) 7_556
Be2 O2 1.634(5) .
O3 H3 0.8200 .
O6 H6 0.8200 .
O9 H9 0.8200 .
O10 Be2 1.629(5) 7_556
O12 Be1 1.610(4) 6_565
O15 P5 1.523(5) 2_656
O16 O17 1.634(13) 2_656
O16 P5 2.038(7) 2_656
O17 O17 1.028(17) 2_656
O17 P5 1.378(6) 2_656
O17 O16 1.634(13) 2_656
N1 C7 1.320(9) .
N1 C3 1.359(12) .
N1 C2 1.486(13) .
N2 C10 1.326(9) .
N2 C14 1.332(9) .
N2 C9 1.498(10) .
C1 C2 1.372(16) .
C1 H1A 0.9600 .
C1 H1B 0.9600 .
C1 H1C 0.9600 .
C2 H2A 0.9700 .
C2 H2B 0.9700 .
C3 C4 1.337(15) .
C3 H3A 0.9300 .
C4 C5 1.361(10) .
C4 H4 0.9300 .
C5 C6 1.407(12) .
C5 C5 1.463(17) 5_565
C6 C7 1.305(14) .
C6 H6A 0.9300 .
C7 H7 0.9300 .
C8 C9 1.375(14) .
C8 H8A 0.9600 .
C8 H8B 0.9600 .
C8 H8C 0.9600 .
C9 H9A 0.9700 .
C9 H9B 0.9700 .
C10 C11 1.320(14) .
C10 H10 0.9300 .
C11 C12 1.408(11) .
C11 H11 0.9300 .
C12 C13 1.380(8) .
C12 C12 1.465(16) 5_665
C13 C14 1.355(10) .
C13 H13 0.9300 .
C14 H14 0.9300 .
